data_1520271
loop_
_publ_author_name
'Coles, Simon J.'
'Hursthouse, Michael B.'
'Davies, David B.'
'Kilic, Adem'

_publ_section_title
;
 C14H29Cl2N9O7P6
;
_journal_name_full 'Crystal Structure Report Archive'
_journal_page_first 413
_journal_year 2008
_chemical_formula_sum 'C14 H29 Cl2 N9 O7 P6'
_chemical_formula_weight 692.18
_space_group_IT_number 15
_symmetry_cell_setting monoclinic
_symmetry_space_group_name_Hall '-C 2yc'
_symmetry_space_group_name_H-M 'C 1 2/c 1'
_atom_sites_solution_hydrogens geom
_atom_sites_solution_primary direct
_atom_sites_solution_secondary difmap
_cell_angle_alpha 90.00
_cell_angle_beta 110.275(4)
_cell_angle_gamma 90.00
_cell_formula_units_Z 4
_cell_length_a 32.138(2)
_cell_length_b 8.5084(6)
_cell_length_c 11.6735(5)
_cell_measurement_reflns_used 12874
_cell_measurement_temperature 120(2)
_cell_measurement_theta_max 27.48
_cell_measurement_theta_min 2.91
_cell_volume 2994.3(3)
_computing_structure_refinement 'SHELXL-97 (Sheldrick, 1997)'
_diffrn_ambient_temperature 120(2)
_diffrn_measured_fraction_theta_full 0.987
_diffrn_measured_fraction_theta_max 0.987
_diffrn_measurement_device_type 'Bruker APEX2'
_diffrn_measurement_method '\f & \w scans'
_diffrn_radiation_monochromator '10cm confocal mirrors'
_diffrn_radiation_source 'Bruker-Nonius FR591 rotating anode'
_diffrn_radiation_type MoK\a
_diffrn_radiation_wavelength 0.71073
_diffrn_reflns_av_R_equivalents 0.1264
_diffrn_reflns_av_sigmaI/netI 0.1554
_diffrn_reflns_limit_h_max 41
_diffrn_reflns_limit_h_min -38
_diffrn_reflns_limit_k_max 10
_diffrn_reflns_limit_k_min -11
_diffrn_reflns_limit_l_max 14
_diffrn_reflns_limit_l_min -15
_diffrn_reflns_number 15435
_diffrn_reflns_theta_full 27.50
_diffrn_reflns_theta_max 27.50
_diffrn_reflns_theta_min 2.96
_exptl_absorpt_coefficient_mu 0.588
_exptl_absorpt_correction_T_max 0.9769
_exptl_absorpt_correction_T_min 0.9222
_exptl_absorpt_correction_type multi-scan
_exptl_absorpt_process_details 'SADABS (Sheldrick, 2003)'
_exptl_crystal_colour colourless
_exptl_crystal_density_diffrn 1.535
_exptl_crystal_density_method 'not measured'
_exptl_crystal_description plate
_exptl_crystal_F_000 1424
_exptl_crystal_size_max 0.14
_exptl_crystal_size_mid 0.04
_exptl_crystal_size_min 0.04
_refine_diff_density_max 0.377
_refine_diff_density_min -0.354
_refine_diff_density_rms 0.088
_refine_ls_extinction_method none
_refine_ls_goodness_of_fit_ref 1.053
_refine_ls_hydrogen_treatment constr
_refine_ls_matrix_type full
_refine_ls_number_parameters 204
_refine_ls_number_reflns 3392
_refine_ls_number_restraints 24
_refine_ls_restrained_S_all 1.050
_refine_ls_R_factor_all 0.2595
_refine_ls_R_factor_gt 0.1412
_refine_ls_shift/su_max 0.051
_refine_ls_shift/su_mean 0.003
_refine_ls_structure_factor_coef Fsqd
_refine_ls_weighting_details 'calc w=1/[\s^2^(Fo^2^)+(0.0256P)^2^+47.1676P] where P=(Fo^2^+2Fc^2^)/3'
_refine_ls_weighting_scheme calc
_refine_ls_wR_factor_gt 0.2154
_refine_ls_wR_factor_ref 0.2590
_reflns_number_gt 1551
_reflns_number_total 3392
_reflns_threshold_expression >2sigma(I)
_cod_data_source_file eCrystal-413.cif
_cod_data_source_block 2008src0008
_cod_depositor_comments
;
Citation :
Coles, Simon J. and Hursthouse, Michael B. and Davies, David B. and 
Kilic, Adem (2008) 
University of Southampton, Crystal Structure Report Archive. 
(doi:10.5258/ecrystals/413)

More at:
http://ecrystals.chem.soton.ac.uk/413/

The following automatic conversions were performed:

'_symmetry_cell_setting' value 'Monoclinic' changed to 'monoclinic'
according to the built-in table from CIF Core dictionary named
'cif_core.dic' version 2.4.1 from 2010-06-29.

Automatic conversion script
Id: cif_fix_values 3392 2015-05-12 13:50:21Z andrius 
;
_cod_original_cell_volume 2994.2(3)
_cod_original_sg_symbol_H-M C2/c
_cod_database_code 1520271

loop_
_symmetry_equiv_pos_as_xyz
'x, y, z'
'-x, y, -z+1/2'
'x+1/2, y+1/2, z'
'-x+1/2, y+1/2, -z+1/2'
'-x, -y, -z'
'x, -y, z-1/2'
'-x+1/2, -y+1/2, -z'
'x+1/2, -y+1/2, z-1/2'

loop_
_atom_site_label
_atom_site_type_symbol
_atom_site_fract_x
_atom_site_fract_y
_atom_site_fract_z
_atom_site_U_iso_or_equiv
_atom_site_adp_type
_atom_site_occupancy
_atom_site_symmetry_multiplicity
_atom_site_calc_flag
_atom_site_refinement_flags
_atom_site_disorder_assembly
_atom_site_disorder_group
C1 C 0.0204(3) 0.8727(10) 0.3614(7) 0.051(2) Uani 1 1 d . . .
H1A H -0.0034 0.8116 0.3767 0.061 Uiso 1 1 calc R . .
H1B H 0.0411 0.7977 0.3449 0.061 Uiso 1 1 calc R . .
C2 C 0.0000 0.9791(15) 0.2500 0.053(3) Uani 1 2 d S . .
C3 C 0.0359(3) 1.0790(11) 0.2303(7) 0.059(3) Uani 1 1 d . . .
H3A H 0.0578 1.0102 0.2127 0.071 Uiso 1 1 calc R . .
H3B H 0.0226 1.1487 0.1590 0.071 Uiso 1 1 calc R . .
C4 C 0.1255(6) 1.5643(16) 0.6657(12) 0.136(6) Uani 1 1 d . . .
H4A H 0.0931 1.5624 0.6221 0.163 Uiso 1 1 calc R . .
H4B H 0.1371 1.6637 0.6443 0.163 Uiso 1 1 calc R . .
C5 C 0.1344(5) 1.5620(13) 0.7991(10) 0.101(4) Uani 1 1 d . . .
H5A H 0.1176 1.6479 0.8206 0.121 Uiso 1 1 calc R . .
H5B H 0.1664 1.5799 0.8435 0.121 Uiso 1 1 calc R . .
C6 C 0.1208(6) 1.4059(16) 0.8375(11) 0.133(6) Uani 1 1 d . . .
H6A H 0.1317 1.4017 0.9278 0.160 Uiso 1 1 calc R . .
H6B H 0.0880 1.4017 0.8089 0.160 Uiso 1 1 calc R . .
N1 N 0.0874(2) 1.2117(9) 0.5661(6) 0.058(2) Uani 1 1 d . . .
N2 N 0.1746(3) 1.1613(11) 0.6515(9) 0.097(3) Uani 1 1 d . A .
N3 N 0.1227(3) 0.9920(9) 0.4621(8) 0.078(3) Uani 1 1 d . A .
O3 O 0.1445(3) 1.4398(9) 0.6261(6) 0.090(2) Uani 1 1 d . . .
O1 O 0.0439(2) 0.9660(7) 0.4686(4) 0.0565(16) Uani 1 1 d . . .
O2 O 0.0580(2) 1.1727(8) 0.3371(5) 0.077(2) Uani 1 1 d . . .
N4 N 0.1354(3) 1.2781(9) 0.7963(6) 0.070(3) Uani 1 1 d . . .
H4 H 0.1454 1.1982 0.8461 0.084 Uiso 1 1 calc R . .
P1 P 0.08089(9) 1.0853(3) 0.4636(2) 0.0576(7) Uani 1 1 d . . .
P2 P 0.13511(9) 1.2655(3) 0.6572(2) 0.0596(8) Uani 1 1 d . . .
P3 P 0.17073(11) 1.0319(4) 0.5541(3) 0.0807(10) Uani 1 1 d . . .
Cl1 Cl 0.2091(3) 0.8385(9) 0.6638(5) 0.086(2) Uani 0.50 1 d P A 1
Cl2 Cl 0.2165(3) 1.0785(11) 0.4748(10) 0.091(2) Uani 0.50 1 d P A 1
N5 N 0.1822(5) 0.8695(16) 0.5991(12) 0.040(3) Uani 0.50 1 d PU A 2
H5 H 0.1632 0.7935 0.5951 0.048 Uiso 0.50 1 calc PR A 2
O4 O 0.1964(8) 1.086(4) 0.463(4) 0.155(15) Uani 0.50 1 d P A 2
C7 C 0.2278(11) 0.857(5) 0.648(3) 0.119(16) Uani 0.50 1 d PU A 2
H7A H 0.2355 0.7558 0.6921 0.143 Uiso 0.50 1 calc PR A 2
H7B H 0.2392 0.9421 0.7095 0.143 Uiso 0.50 1 calc PR A 2
C8 C 0.2500(9) 0.867(3) 0.561(2) 0.099(8) Uani 0.50 1 d PU A 2
H8A H 0.2822 0.8489 0.6017 0.119 Uiso 0.50 1 calc PR A 2
H8B H 0.2381 0.7872 0.4965 0.119 Uiso 0.50 1 calc PR A 2
C9 C 0.2423(9) 1.018(3) 0.511(2) 0.075(7) Uani 0.50 1 d PU A 2
H9A H 0.2542 1.0212 0.4438 0.091 Uiso 0.50 1 calc PR A 2
H9B H 0.2606 1.0914 0.5749 0.091 Uiso 0.50 1 calc PR A 2

loop_
_atom_site_aniso_label
_atom_site_aniso_U_11
_atom_site_aniso_U_22
_atom_site_aniso_U_33
_atom_site_aniso_U_23
_atom_site_aniso_U_13
_atom_site_aniso_U_12
C1 0.057(6) 0.055(6) 0.041(4) -0.001(4) 0.016(4) -0.009(5)
C2 0.086(10) 0.051(8) 0.021(5) 0.000 0.015(6) 0.000
C3 0.099(7) 0.053(6) 0.030(4) -0.002(4) 0.027(5) -0.010(6)
C4 0.25(2) 0.071(10) 0.108(11) 0.008(8) 0.093(12) -0.024(11)
C5 0.169(13) 0.055(8) 0.087(8) -0.027(7) 0.055(9) -0.004(8)
C6 0.27(2) 0.085(10) 0.086(9) 0.011(8) 0.110(11) 0.011(12)
N1 0.066(5) 0.062(5) 0.040(4) -0.010(4) 0.012(3) 0.020(4)
N2 0.054(5) 0.089(7) 0.127(8) -0.050(6) 0.005(5) 0.018(5)
N3 0.101(7) 0.059(6) 0.098(6) -0.040(5) 0.067(6) -0.031(5)
O3 0.159(7) 0.060(5) 0.079(5) 0.001(4) 0.079(5) 0.007(5)
O1 0.073(4) 0.070(4) 0.028(3) 0.001(3) 0.019(3) -0.005(3)
O2 0.133(6) 0.067(5) 0.031(3) -0.018(3) 0.027(3) -0.038(4)
N4 0.123(7) 0.040(5) 0.034(4) -0.001(4) 0.011(4) -0.010(5)
P1 0.0823(19) 0.0591(17) 0.0361(11) -0.0143(12) 0.0265(12) -0.0087(15)
P2 0.0855(19) 0.0429(15) 0.0466(13) -0.0104(11) 0.0179(13) 0.0048(14)
P3 0.083(2) 0.0538(18) 0.121(3) -0.0139(18) 0.056(2) 0.0014(16)
Cl1 0.090(5) 0.103(5) 0.051(3) 0.011(3) 0.006(4) 0.029(4)
Cl2 0.085(7) 0.071(5) 0.133(6) 0.014(4) 0.056(6) 0.002(5)
N5 0.039(3) 0.039(3) 0.040(3) 0.0002(10) 0.0133(14) 0.0004(10)
O4 0.082(19) 0.19(3) 0.24(3) 0.06(2) 0.11(2) 0.064(18)
C7 0.119(16) 0.119(16) 0.119(16) 0.0001(10) 0.041(5) 0.0000(10)
C8 0.099(8) 0.099(8) 0.099(8) -0.0001(10) 0.034(3) 0.0001(10)
C9 0.075(7) 0.075(7) 0.076(7) 0.0000(10) 0.026(3) -0.0001(10)

loop_
_atom_type_symbol
_atom_type_description
_atom_type_scat_dispersion_real
_atom_type_scat_dispersion_imag
_atom_type_scat_source
C C 0.0033 0.0016 'International Tables Vol C Tables 4.2.6.8 and 6.1.1.4'
H H 0.0000 0.0000 'International Tables Vol C Tables 4.2.6.8 and 6.1.1.4'
N N 0.0061 0.0033 'International Tables Vol C Tables 4.2.6.8 and 6.1.1.4'
O O 0.0106 0.0060 'International Tables Vol C Tables 4.2.6.8 and 6.1.1.4'
P P 0.1023 0.0942 'International Tables Vol C Tables 4.2.6.8 and 6.1.1.4'
Cl Cl 0.1484 0.1585 'International Tables Vol C Tables 4.2.6.8 and 6.1.1.4'

loop_
_geom_angle_atom_site_label_1
_geom_angle_atom_site_label_2
_geom_angle_atom_site_label_3
_geom_angle
_geom_angle_site_symmetry_1
_geom_angle_site_symmetry_3
O1 C1 C2 110.5(7) . .
C3 C2 C3 111.7(11) 2 .
C3 C2 C1 109.7(5) 2 2
C3 C2 C1 109.0(4) . 2
C3 C2 C1 109.0(4) 2 .
C3 C2 C1 109.7(5) . .
C1 C2 C1 107.6(10) 2 .
O2 C3 C2 110.5(6) . .
O3 C4 C5 113.3(12) . .
C4 C5 C6 110.6(10) . .
N4 C6 C5 115.7(10) . .
P1 N1 P2 123.2(5) . .
P3 N2 P2 124.8(6) . .
P1 N3 P3 121.5(5) . .
C4 O3 P2 120.2(7) . .
C1 O1 P1 119.5(5) . .
C3 O2 P1 118.4(6) . .
C6 N4 P2 122.1(7) . .
N3 P1 N1 117.9(4) . .
N3 P1 O1 109.6(4) . .
N1 P1 O1 108.4(4) . .
N3 P1 O2 110.5(4) . .
N1 P1 O2 106.5(4) . .
O1 P1 O2 102.9(3) . .
N2 P2 O3 107.4(5) . .
N2 P2 N1 114.4(4) . .
O3 P2 N1 109.3(4) . .
N2 P2 N4 110.9(5) . .
O3 P2 N4 103.4(4) . .
N1 P2 N4 110.8(4) . .
N5 P3 N2 117.0(7) . .
N5 P3 N3 96.0(7) . .
N2 P3 N3 117.4(5) . .
N5 P3 O4 112.3(12) . .
N2 P3 O4 110.3(15) . .
N3 P3 O4 102.4(14) . .
N5 P3 Cl2 102.3(6) . .
N2 P3 Cl2 108.0(5) . .
N3 P3 Cl2 115.0(5) . .
O4 P3 Cl2 14.6(13) . .
N5 P3 Cl1 21.1(5) . .
N2 P3 Cl1 102.7(4) . .
N3 P3 Cl1 117.1(4) . .
O4 P3 Cl1 106.7(11) . .
Cl2 P3 Cl1 93.6(4) . .
N5 P3 C7 34.4(11) . .
N2 P3 C7 104.9(11) . .
N3 P3 C7 127.6(11) . .
O4 P3 C7 89.7(13) . .
Cl2 P3 C7 76.3(9) . .
Cl1 P3 C7 17.6(9) . .
C7 N5 P3 108(2) . .
C9 O4 P3 107(2) . .
N5 C7 C8 115(3) . .
N5 C7 P3 37.2(12) . .
C8 C7 P3 98(2) . .
C9 C8 C7 107(3) . .
C8 C9 O4 121(3) . .

loop_
_geom_bond_atom_site_label_1
_geom_bond_atom_site_label_2
_geom_bond_distance
_geom_bond_site_symmetry_2
C1 O1 1.454(9) .
C1 C2 1.533(11) .
C2 C3 1.514(11) 2
C2 C3 1.514(11) .
C2 C1 1.533(11) 2
C3 O2 1.443(9) .
C4 O3 1.379(15) .
C4 C5 1.483(15) .
C5 C6 1.514(16) .
C6 N4 1.338(14) .
N1 P1 1.568(7) .
N1 P2 1.600(8) .
N2 P3 1.557(9) .
N2 P2 1.567(8) .
N3 P1 1.567(9) .
N3 P3 1.581(9) .
O3 P2 1.581(7) .
O1 P1 1.580(6) .
O2 P1 1.588(6) .
N4 P2 1.624(7) .
P3 N5 1.479(14) .
P3 O4 1.62(3) .
P3 Cl2 2.029(10) .
P3 Cl1 2.185(7) .
P3 C7 2.32(4) .
N5 C7 1.38(3) .
O4 C9 1.50(3) .
C7 C8 1.43(3) .
C8 C9 1.40(3) .
